data_2106032
loop_
_publ_author_name
'Berndt, A.F.'
'Lamberg, R.'

_publ_section_title
;
 The crystal structure of Sn H P O4
;
_journal_name_full 'Acta Crystallographica B (24,1968-38,1982)'
_journal_page_first 1092
_journal_page_last 1094
_journal_volume 27
_journal_year 1971
_chemical_formula_sum 'H O4 P Sn'
_chemical_name_systematic 'Sn (H P O4)'
_space_group_IT_number 14
_symmetry_space_group_name_Hall '-P 2ybc'
_symmetry_space_group_name_H-M 'P 1 21/c 1'
_cell_angle_alpha 90
_cell_angle_beta 98.68
_cell_angle_gamma 90
_cell_formula_units_Z 4
_cell_length_a 4.576
_cell_length_b 13.548
_cell_length_c 5.785
_cell_volume 354.537
_citation_journal_id_ASTM ACBCAR
_cod_data_source_file Berndt_ACBCAR_1971_1948.cif
_cod_data_source_block H1O4P1Sn1
_cod_original_cell_volume 354.5371
_cod_original_formula_sum 'H1 O4 P1 Sn1'
_cod_database_code 2106032

loop_
_symmetry_equiv_pos_as_xyz
x,y,z
-x,y+1/2,-z+1/2
-x,-y,-z
x,-y-1/2,z-1/2

loop_
_atom_site_label
_atom_site_type_symbol
_atom_site_fract_x
_atom_site_fract_y
_atom_site_fract_z
_atom_site_occupancy
_atom_site_U_iso_or_equiv
P1 P+5 0.571 0.15 0.565 1 0.0
O4 O-2 0.795 0.221 0.689 1 0.0
O3 O-2 0.695 0.091 0.392 1 0.0
Sn1 Sn+2 0.0517 0.1571 0.11 1 0.0
O1 O-2 0.306 0.212 0.453 1 0.0
O2 O-2 0.472 0.077 0.748 1 0.0
